data_7007992
loop_
_publ_author_name
'B\'eni, Zolt\'an'
'Ros, Renzo'
'Tassan, Augusto'
'Scopelliti, Rosario'
'Roulet, Raymond'

_publ_section_title
;
 Oxidative addition of iodo-acetonitrile and of elemental halogens to
 [Pt3(mu-CO)3(PCy3)3].
;
_journal_issue 2
_journal_name_full 'Dalton transactions (Cambridge, England : 2003)'
_journal_page_first 315
_journal_page_last 325
_journal_paper_doi 10.1039/b415311a
_journal_year 2005
_chemical_formula_moiety 'C56 H99 I2 O2 P3 Pt3, C7 H8'
_chemical_formula_sum 'C63 H107 I2 O2 P3 Pt3'
_chemical_formula_weight 1828.47
_chemical_name_systematic
;
?
;
_space_group_IT_number 2
_symmetry_cell_setting triclinic
_symmetry_space_group_name_Hall '-P 1'
_symmetry_space_group_name_H-M 'P -1'
_atom_sites_solution_hydrogens geom
_atom_sites_solution_primary direct
_atom_sites_solution_secondary difmap
_audit_creation_method SHELXL-97
_cell_angle_alpha 84.786(5)
_cell_angle_beta 79.565(4)
_cell_angle_gamma 78.851(4)
_cell_formula_units_Z 2
_cell_length_a 10.4474(4)
_cell_length_b 14.1166(9)
_cell_length_c 23.8599(12)
_cell_measurement_reflns_used 7199
_cell_measurement_temperature 140(2)
_cell_measurement_theta_max 27.5454
_cell_measurement_theta_min 2.34105
_cell_volume 3389.7(3)
_computing_cell_refinement 'Oxford Diffraction CrysAlis RED'
_computing_data_collection 'Oxford Diffraction CrysAlis CCD'
_computing_data_reduction 'Oxford Diffraction CrysAlis RED'
_computing_molecular_graphics 'Bruker SHELXTL'
_computing_publication_material 'Bruker SHELXTL'
_computing_structure_refinement 'SHELXL-97 (Sheldrick, 1997)'
_computing_structure_solution 'SHELXS-97 (Sheldrick, 1990)'
_diffrn_ambient_temperature 140(2)
_diffrn_measured_fraction_theta_full 0.878
_diffrn_measured_fraction_theta_max 0.878
_diffrn_measurement_device_type 'Oxford Diffraction KM4/Sapphire CCD'
_diffrn_measurement_method 'phi and omega scans'
_diffrn_radiation_monochromator graphite
_diffrn_radiation_source 'fine-focus sealed tube'
_diffrn_radiation_type MoK\a
_diffrn_radiation_wavelength 0.71073
_diffrn_reflns_av_R_equivalents 0.0473
_diffrn_reflns_av_sigmaI/netI 0.0692
_diffrn_reflns_limit_h_max 10
_diffrn_reflns_limit_h_min -11
_diffrn_reflns_limit_k_max 16
_diffrn_reflns_limit_k_min -16
_diffrn_reflns_limit_l_max 27
_diffrn_reflns_limit_l_min -28
_diffrn_reflns_number 20350
_diffrn_reflns_theta_full 25.03
_diffrn_reflns_theta_max 25.03
_diffrn_reflns_theta_min 3.07
_exptl_absorpt_coefficient_mu 7.195
_exptl_absorpt_correction_type none
_exptl_crystal_colour red-green
_exptl_crystal_density_diffrn 1.791
_exptl_crystal_density_method 'not measured'
_exptl_crystal_description prismatic
_exptl_crystal_F_000 1772
_exptl_crystal_size_max 0.24
_exptl_crystal_size_mid 0.14
_exptl_crystal_size_min 0.10
_refine_diff_density_max 2.289
_refine_diff_density_min -3.137
_refine_diff_density_rms 0.277
_refine_ls_extinction_method none
_refine_ls_goodness_of_fit_ref 1.074
_refine_ls_hydrogen_treatment mixed
_refine_ls_matrix_type full
_refine_ls_number_parameters 333
_refine_ls_number_reflns 10528
_refine_ls_number_restraints 0
_refine_ls_restrained_S_all 1.074
_refine_ls_R_factor_all 0.0696
_refine_ls_R_factor_gt 0.0509
_refine_ls_shift/su_max 0.000
_refine_ls_shift/su_mean 0.000
_refine_ls_structure_factor_coef Fsqd
_refine_ls_weighting_details 'calc w=1/[\s^2^(Fo^2^)+(0.0876P)^2^+0.0000P] where P=(Fo^2^+2Fc^2^)/3'
_refine_ls_weighting_scheme calc
_refine_ls_wR_factor_gt 0.1380
_refine_ls_wR_factor_ref 0.1533
_reflns_number_gt 8055
_reflns_number_total 10528
_reflns_threshold_expression >2sigma(I)
_cod_data_source_file b415311a.txt
_cod_data_source_block roulet10
_cod_depositor_comments
;
The following automatic conversions were performed:
'_symmetry_cell_setting' value 'Triclinic' changed to 'triclinic'
according to '/home/saulius/struct/CIF-dictionaries/cif_core.dic'
dictionary named 'cif_core.dic' version 2.4.1 from 2010-06-29.

Automatic conversion script
Id: cif_fix_enum 1527 2010-12-29 10:47:43Z saulius 
;
_cod_original_sg_symbol_H-M P-1
_cod_database_code 7007992

loop_
_symmetry_equiv_pos_as_xyz
'x, y, z'
'-x, -y, -z'

loop_
_atom_site_label
_atom_site_type_symbol
_atom_site_fract_x
_atom_site_fract_y
_atom_site_fract_z
_atom_site_U_iso_or_equiv
_atom_site_adp_type
_atom_site_occupancy
_atom_site_symmetry_multiplicity
_atom_site_calc_flag
_atom_site_refinement_flags
_atom_site_disorder_assembly
_atom_site_disorder_group
Pt1 Pt 0.38665(5) 0.22245(3) 0.30828(2) 0.01523(14) Uani 1 1 d . . .
Pt2 Pt 0.45299(5) 0.34868(3) 0.21852(2) 0.01574(14) Uani 1 1 d . . .
Pt3 Pt 0.59486(5) 0.16587(3) 0.22442(2) 0.01620(14) Uani 1 1 d . . .
I1 I 0.32868(9) 0.05472(6) 0.27688(4) 0.0264(2) Uani 1 1 d . . .
I2 I 0.51451(9) 0.23596(6) 0.12612(4) 0.0229(2) Uani 1 1 d . . .
P1 P 0.2626(3) 0.2231(2) 0.39977(14) 0.0148(7) Uani 1 1 d . . .
P2 P 0.4338(3) 0.5057(2) 0.18711(14) 0.0152(7) Uani 1 1 d . . .
P3 P 0.7918(3) 0.0613(2) 0.19820(14) 0.0160(7) Uani 1 1 d . . .
O1 O 0.6430(10) 0.1419(7) 0.3457(4) 0.029(2) Uiso 1 1 d . . .
O2 O 0.4049(9) 0.4213(7) 0.3337(4) 0.024(2) Uiso 1 1 d . . .
C1 C 0.5960(12) 0.1628(9) 0.3040(5) 0.016(3) Uiso 1 1 d . . .
C2 C 0.4143(12) 0.3621(9) 0.3014(5) 0.016(3) Uiso 1 1 d . . .
C3 C 0.2585(13) 0.0986(9) 0.4296(5) 0.019(3) Uiso 1 1 d . . .
H3 H 0.2219 0.0669 0.4017 0.023 Uiso 1 1 calc R . .
C4 C 0.3978(13) 0.0392(10) 0.4321(6) 0.024(3) Uiso 1 1 d . . .
H4A H 0.4555 0.0473 0.3949 0.029 Uiso 1 1 calc R . .
H4B H 0.4362 0.0643 0.4615 0.029 Uiso 1 1 calc R . .
C5 C 0.3951(17) -0.0661(12) 0.4458(7) 0.040(4) Uiso 1 1 d . . .
H5A H 0.4857 -0.1006 0.4492 0.048 Uiso 1 1 calc R . .
H5B H 0.3671 -0.0928 0.4140 0.048 Uiso 1 1 calc R . .
C6 C 0.3005(14) -0.0850(11) 0.5019(6) 0.030(3) Uiso 1 1 d . . .
H6A H 0.2923 -0.1541 0.5062 0.036 Uiso 1 1 calc R . .
H6B H 0.3372 -0.0701 0.5348 0.036 Uiso 1 1 calc R . .
C7 C 0.1628(15) -0.0215(10) 0.5010(6) 0.031(3) Uiso 1 1 d . . .
H7A H 0.1208 -0.0441 0.4719 0.037 Uiso 1 1 calc R . .
H7B H 0.1064 -0.0294 0.5386 0.037 Uiso 1 1 calc R . .
C8 C 0.1689(15) 0.0857(10) 0.4878(6) 0.029(3) Uiso 1 1 d . . .
H8A H 0.2048 0.1103 0.5181 0.035 Uiso 1 1 calc R . .
H8B H 0.0788 0.1231 0.4866 0.035 Uiso 1 1 calc R . .
C9 C 0.3181(13) 0.2990(9) 0.4475(5) 0.020(3) Uiso 1 1 d . . .
H9 H 0.2895 0.3674 0.4334 0.024 Uiso 1 1 calc R . .
C10 C 0.2537(16) 0.2933(11) 0.5100(6) 0.035(4) Uiso 1 1 d . . .
H10A H 0.1563 0.3045 0.5129 0.042 Uiso 1 1 calc R . .
H10B H 0.2827 0.2281 0.5274 0.042 Uiso 1 1 calc R . .
C11 C 0.2928(15) 0.3692(12) 0.5416(7) 0.037(4) Uiso 1 1 d . . .
H11A H 0.2575 0.4344 0.5260 0.045 Uiso 1 1 calc R . .
H11B H 0.2532 0.3638 0.5825 0.045 Uiso 1 1 calc R . .
C12 C 0.4406(14) 0.3571(11) 0.5363(6) 0.030(3) Uiso 1 1 d . . .
H12A H 0.4751 0.2944 0.5552 0.036 Uiso 1 1 calc R . .
H12B H 0.4629 0.4093 0.5557 0.036 Uiso 1 1 calc R . .
C13 C 0.5050(16) 0.3603(11) 0.4744(6) 0.034(4) Uiso 1 1 d . . .
H13A H 0.4768 0.4252 0.4565 0.041 Uiso 1 1 calc R . .
H13B H 0.6023 0.3494 0.4720 0.041 Uiso 1 1 calc R . .
C14 C 0.4690(13) 0.2851(10) 0.4425(6) 0.023(3) Uiso 1 1 d . . .
H14A H 0.5035 0.2198 0.4583 0.027 Uiso 1 1 calc R . .
H14B H 0.5099 0.2906 0.4018 0.027 Uiso 1 1 calc R . .
C15 C 0.0887(12) 0.2766(9) 0.4000(5) 0.018(3) Uiso 1 1 d . . .
H15 H 0.0453 0.2871 0.4404 0.022 Uiso 1 1 calc R . .
C16 C 0.0759(14) 0.3743(10) 0.3666(6) 0.028(3) Uiso 1 1 d . . .
H16A H 0.1215 0.3659 0.3268 0.033 Uiso 1 1 calc R . .
H16B H 0.1190 0.4183 0.3839 0.033 Uiso 1 1 calc R . .
C17 C -0.0728(16) 0.4203(12) 0.3668(7) 0.039(4) Uiso 1 1 d . . .
H17A H -0.1149 0.4361 0.4063 0.046 Uiso 1 1 calc R . .
H17B H -0.0779 0.4815 0.3429 0.046 Uiso 1 1 calc R . .
C18 C -0.1484(17) 0.3561(11) 0.3453(7) 0.038(4) Uiso 1 1 d . . .
H18A H -0.1160 0.3483 0.3040 0.046 Uiso 1 1 calc R . .
H18B H -0.2432 0.3861 0.3502 0.046 Uiso 1 1 calc R . .
C19 C -0.1329(17) 0.2588(13) 0.3768(8) 0.047(4) Uiso 1 1 d . . .
H19A H -0.1806 0.2167 0.3604 0.057 Uiso 1 1 calc R . .
H19B H -0.1741 0.2664 0.4173 0.057 Uiso 1 1 calc R . .
C20 C 0.0117(15) 0.2094(11) 0.3740(7) 0.033(4) Uiso 1 1 d . . .
H20A H 0.0527 0.1980 0.3338 0.040 Uiso 1 1 calc R . .
H20B H 0.0168 0.1462 0.3958 0.040 Uiso 1 1 calc R . .
C21 C 0.4749(12) 0.5795(9) 0.2371(5) 0.016(3) Uiso 1 1 d . . .
H21 H 0.4163 0.5649 0.2737 0.019 Uiso 1 1 calc R . .
C22 C 0.6136(14) 0.5483(10) 0.2516(6) 0.028(3) Uiso 1 1 d . . .
H22A H 0.6793 0.5636 0.2182 0.034 Uiso 1 1 calc R . .
H22B H 0.6309 0.4775 0.2601 0.034 Uiso 1 1 calc R . .
C23 C 0.6299(16) 0.6001(11) 0.3037(7) 0.034(4) Uiso 1 1 d . . .
H23A H 0.5719 0.5783 0.3380 0.041 Uiso 1 1 calc R . .
H23B H 0.7225 0.5817 0.3103 0.041 Uiso 1 1 calc R . .
C24 C 0.5960(16) 0.7080(12) 0.2954(7) 0.042(4) Uiso 1 1 d . . .
H24A H 0.6615 0.7311 0.2644 0.050 Uiso 1 1 calc R . .
H24B H 0.6003 0.7378 0.3308 0.050 Uiso 1 1 calc R . .
C25 C 0.4582(17) 0.7390(12) 0.2804(7) 0.043(4) Uiso 1 1 d . . .
H25A H 0.3921 0.7218 0.3131 0.051 Uiso 1 1 calc R . .
H25B H 0.4400 0.8102 0.2732 0.051 Uiso 1 1 calc R . .
C26 C 0.4446(16) 0.6928(11) 0.2298(6) 0.032(3) Uiso 1 1 d . . .
H26A H 0.5058 0.7143 0.1965 0.039 Uiso 1 1 calc R . .
H26B H 0.3532 0.7139 0.2219 0.039 Uiso 1 1 calc R . .
C27 C 0.2632(12) 0.5634(9) 0.1758(5) 0.017(3) Uiso 1 1 d . . .
H27 H 0.2664 0.6312 0.1602 0.021 Uiso 1 1 calc R . .
C28 C 0.1688(13) 0.5687(10) 0.2331(6) 0.026(3) Uiso 1 1 d . . .
H28A H 0.1689 0.5028 0.2513 0.031 Uiso 1 1 calc R . .
H28B H 0.1991 0.6076 0.2588 0.031 Uiso 1 1 calc R . .
C29 C 0.0285(16) 0.6147(12) 0.2238(7) 0.037(4) Uiso 1 1 d . . .
H29A H -0.0325 0.6120 0.2606 0.045 Uiso 1 1 calc R . .
H29B H 0.0267 0.6837 0.2112 0.045 Uiso 1 1 calc R . .
C30 C -0.0217(16) 0.5655(11) 0.1797(6) 0.035(4) Uiso 1 1 d . . .
H30A H -0.0334 0.4993 0.1944 0.042 Uiso 1 1 calc R . .
H30B H -0.1086 0.6024 0.1726 0.042 Uiso 1 1 calc R . .
C31 C 0.0749(15) 0.5609(12) 0.1254(7) 0.036(4) Uiso 1 1 d . . .
H31A H 0.0762 0.6274 0.1084 0.043 Uiso 1 1 calc R . .
H31B H 0.0445 0.5246 0.0983 0.043 Uiso 1 1 calc R . .
C32 C 0.2169(15) 0.5126(11) 0.1328(6) 0.033(4) Uiso 1 1 d . . .
H32A H 0.2189 0.4437 0.1456 0.039 Uiso 1 1 calc R . .
H32B H 0.2769 0.5155 0.0957 0.039 Uiso 1 1 calc R . .
C33 C 0.5377(12) 0.5167(9) 0.1171(5) 0.015(3) Uiso 1 1 d . . .
H33 H 0.5009 0.4825 0.0904 0.018 Uiso 1 1 calc R . .
C34 C 0.5391(13) 0.6206(10) 0.0903(6) 0.022(3) Uiso 1 1 d . . .
H34A H 0.4469 0.6558 0.0918 0.026 Uiso 1 1 calc R . .
H34B H 0.5842 0.6553 0.1129 0.026 Uiso 1 1 calc R . .
C35 C 0.6104(15) 0.6202(11) 0.0280(6) 0.032(3) Uiso 1 1 d . . .
H35A H 0.5615 0.5898 0.0048 0.038 Uiso 1 1 calc R . .
H35B H 0.6113 0.6876 0.0125 0.038 Uiso 1 1 calc R . .
C36 C 0.7530(14) 0.5644(10) 0.0234(6) 0.030(3) Uiso 1 1 d . . .
H36A H 0.8057 0.6000 0.0417 0.036 Uiso 1 1 calc R . .
H36B H 0.7936 0.5592 -0.0173 0.036 Uiso 1 1 calc R . .
C37 C 0.7550(14) 0.4616(10) 0.0530(6) 0.024(3) Uiso 1 1 d . . .
H37A H 0.7110 0.4237 0.0319 0.029 Uiso 1 1 calc R . .
H37B H 0.8478 0.4282 0.0519 0.029 Uiso 1 1 calc R . .
C38 C 0.6844(13) 0.4661(10) 0.1151(6) 0.022(3) Uiso 1 1 d . . .
H38A H 0.7294 0.5026 0.1367 0.026 Uiso 1 1 calc R . .
H38B H 0.6882 0.3999 0.1331 0.026 Uiso 1 1 calc R . .
C39 C 0.9300(13) 0.1233(9) 0.1673(5) 0.021(3) Uiso 1 1 d . . .
H39 H 1.0127 0.0733 0.1623 0.026 Uiso 1 1 calc R . .
C40 C 0.9473(13) 0.1964(10) 0.2078(6) 0.023(3) Uiso 1 1 d . . .
H40A H 0.9602 0.1630 0.2453 0.027 Uiso 1 1 calc R . .
H40B H 0.8663 0.2465 0.2140 0.027 Uiso 1 1 calc R . .
C41 C 1.0684(17) 0.2453(12) 0.1829(7) 0.042(4) Uiso 1 1 d . . .
H41A H 1.0762 0.2937 0.2091 0.050 Uiso 1 1 calc R . .
H41B H 1.1504 0.1960 0.1794 0.050 Uiso 1 1 calc R . .
C42 C 1.0522(15) 0.2943(11) 0.1249(6) 0.032(3) Uiso 1 1 d . . .
H42A H 0.9751 0.3479 0.1294 0.038 Uiso 1 1 calc R . .
H42B H 1.1318 0.3223 0.1089 0.038 Uiso 1 1 calc R . .
C43 C 1.0322(15) 0.2254(11) 0.0838(6) 0.031(3) Uiso 1 1 d . . .
H43A H 1.1137 0.1762 0.0757 0.037 Uiso 1 1 calc R . .
H43B H 1.0165 0.2616 0.0474 0.037 Uiso 1 1 calc R . .
C44 C 0.9142(13) 0.1740(10) 0.1077(6) 0.023(3) Uiso 1 1 d . . .
H44A H 0.9092 0.1255 0.0811 0.028 Uiso 1 1 calc R . .
H44B H 0.8308 0.2219 0.1110 0.028 Uiso 1 1 calc R . .
C45 C 0.7812(13) -0.0194(9) 0.1430(5) 0.019(3) Uiso 1 1 d . . .
H45 H 0.7613 0.0247 0.1092 0.023 Uiso 1 1 calc R . .
C46 C 0.9074(15) -0.0870(11) 0.1217(6) 0.030(3) Uiso 1 1 d . . .
H46A H 0.9289 -0.1368 0.1522 0.036 Uiso 1 1 calc R . .
H46B H 0.9810 -0.0503 0.1118 0.036 Uiso 1 1 calc R . .
C47 C 0.8930(18) -0.1360(14) 0.0692(8) 0.050(5) Uiso 1 1 d . . .
H47A H 0.8799 -0.0864 0.0376 0.060 Uiso 1 1 calc R . .
H47B H 0.9755 -0.1821 0.0568 0.060 Uiso 1 1 calc R . .
C48 C 0.7776(15) -0.1895(11) 0.0812(7) 0.035(4) Uiso 1 1 d . . .
H48A H 0.7977 -0.2456 0.1083 0.042 Uiso 1 1 calc R . .
H48B H 0.7667 -0.2145 0.0453 0.042 Uiso 1 1 calc R . .
C49 C 0.6486(14) -0.1260(10) 0.1061(6) 0.027(3) Uiso 1 1 d . . .
H49A H 0.5798 -0.1664 0.1183 0.032 Uiso 1 1 calc R . .
H49B H 0.6188 -0.0774 0.0764 0.032 Uiso 1 1 calc R . .
C50 C 0.6661(13) -0.0731(10) 0.1585(6) 0.023(3) Uiso 1 1 d . . .
H50A H 0.5839 -0.0268 0.1712 0.028 Uiso 1 1 calc R . .
H50B H 0.6820 -0.1211 0.1906 0.028 Uiso 1 1 calc R . .
C51 C 0.8484(12) -0.0080(9) 0.2616(5) 0.016(3) Uiso 1 1 d . . .
H51 H 0.8404 0.0420 0.2898 0.019 Uiso 1 1 calc R . .
C52 C 0.9903(15) -0.0610(11) 0.2573(6) 0.034(4) Uiso 1 1 d . . .
H52A H 1.0507 -0.0170 0.2390 0.040 Uiso 1 1 calc R . .
H52B H 1.0037 -0.1165 0.2330 0.040 Uiso 1 1 calc R . .
C53 C 1.0245(15) -0.0980(11) 0.3166(6) 0.034(4) Uiso 1 1 d . . .
H53A H 1.1161 -0.1351 0.3122 0.040 Uiso 1 1 calc R . .
H53B H 1.0195 -0.0424 0.3398 0.040 Uiso 1 1 calc R . .
C54 C 0.9281(14) -0.1628(11) 0.3469(6) 0.030(3) Uiso 1 1 d . . .
H54A H 0.9412 -0.2223 0.3260 0.036 Uiso 1 1 calc R . .
H54B H 0.9467 -0.1819 0.3859 0.036 Uiso 1 1 calc R . .
C55 C 0.7854(14) -0.1110(10) 0.3501(6) 0.028(3) Uiso 1 1 d . . .
H55A H 0.7699 -0.0552 0.3744 0.034 Uiso 1 1 calc R . .
H55B H 0.7255 -0.1556 0.3682 0.034 Uiso 1 1 calc R . .
C56 C 0.7532(14) -0.0751(10) 0.2907(6) 0.026(3) Uiso 1 1 d . . .
H56A H 0.6608 -0.0396 0.2943 0.032 Uiso 1 1 calc R . .
H56B H 0.7618 -0.1310 0.2672 0.032 Uiso 1 1 calc R . .
C57 C 1.2808(14) -0.1471(10) 0.0565(6) 0.027(3) Uiso 1 1 d . . .
C58 C 1.2637(15) -0.1482(11) 0.1155(6) 0.031(3) Uiso 1 1 d . . .
H58 H 1.2353 -0.2023 0.1374 0.038 Uiso 1 1 calc R . .
C59 C 1.2867(15) -0.0730(11) 0.1435(7) 0.033(4) Uiso 1 1 d . . .
H59 H 1.2749 -0.0754 0.1840 0.040 Uiso 1 1 calc R . .
C60 C 1.3272(14) 0.0056(11) 0.1112(6) 0.031(3) Uiso 1 1 d . . .
H60 H 1.3401 0.0589 0.1297 0.038 Uiso 1 1 calc R . .
C61 C 1.3486(17) 0.0074(13) 0.0535(7) 0.044(4) Uiso 1 1 d . . .
H61 H 1.3808 0.0602 0.0316 0.053 Uiso 1 1 calc R . .
C62 C 1.3226(15) -0.0703(11) 0.0257(7) 0.036(4) Uiso 1 1 d . . .
H62 H 1.3348 -0.0682 -0.0148 0.043 Uiso 1 1 calc R . .
C63 C 1.2621(17) -0.2309(12) 0.0240(7) 0.040(4) Uiso 1 1 d . . .
H63A H 1.2173 -0.2050 -0.0083 0.060 Uiso 1 1 calc R . .
H63B H 1.2084 -0.2718 0.0496 0.060 Uiso 1 1 calc R . .
H63C H 1.3487 -0.2694 0.0098 0.060 Uiso 1 1 calc R . .

loop_
_atom_site_aniso_label
_atom_site_aniso_U_11
_atom_site_aniso_U_22
_atom_site_aniso_U_33
_atom_site_aniso_U_23
_atom_site_aniso_U_13
_atom_site_aniso_U_12
Pt1 0.0191(3) 0.0119(2) 0.0134(3) 0.00348(18) -0.00068(19) -0.00346(19)
Pt2 0.0208(3) 0.0114(2) 0.0136(3) 0.00373(18) -0.0011(2) -0.0031(2)
Pt3 0.0189(3) 0.0131(2) 0.0144(3) 0.00323(19) -0.00096(19) -0.0012(2)
I1 0.0330(5) 0.0217(4) 0.0253(5) -0.0008(4) -0.0004(4) -0.0115(4)
I2 0.0315(5) 0.0198(4) 0.0158(4) 0.0020(3) -0.0031(4) -0.0032(4)
P1 0.0174(18) 0.0123(15) 0.0152(16) 0.0015(13) -0.0028(13) -0.0051(13)
P2 0.0162(17) 0.0123(15) 0.0186(17) 0.0028(13) -0.0065(13) -0.0045(13)
P3 0.0179(18) 0.0120(15) 0.0173(17) 0.0027(13) -0.0009(13) -0.0041(13)

loop_
_atom_type_symbol
_atom_type_description
_atom_type_scat_dispersion_real
_atom_type_scat_dispersion_imag
_atom_type_scat_source
C C 0.0033 0.0016 'International Tables Vol C Tables 4.2.6.8 and 6.1.1.4'
H H 0.0000 0.0000 'International Tables Vol C Tables 4.2.6.8 and 6.1.1.4'
O O 0.0106 0.0060 'International Tables Vol C Tables 4.2.6.8 and 6.1.1.4'
P P 0.1023 0.0942 'International Tables Vol C Tables 4.2.6.8 and 6.1.1.4'
I I -0.4742 1.8119 'International Tables Vol C Tables 4.2.6.8 and 6.1.1.4'
Pt Pt -1.7033 8.3905 'International Tables Vol C Tables 4.2.6.8 and 6.1.1.4'

loop_
_geom_angle_atom_site_label_1
_geom_angle_atom_site_label_2
_geom_angle_atom_site_label_3
_geom_angle
_geom_angle_site_symmetry_1
_geom_angle_site_symmetry_3
_geom_angle_publ_flag
C2 Pt1 C1 93.9(5) . . ?
C2 Pt1 P1 98.1(3) . . ?
C1 Pt1 P1 114.9(3) . . ?
C2 Pt1 Pt3 93.6(3) . . ?
C1 Pt1 Pt3 43.8(3) . . ?
P1 Pt1 Pt3 156.66(8) . . ?
C2 Pt1 Pt2 45.7(3) . . ?
C1 Pt1 Pt2 88.5(3) . . ?
P1 Pt1 Pt2 139.93(8) . . ?
Pt3 Pt1 Pt2 59.796(17) . . ?
C2 Pt1 I1 158.2(4) . . ?
C1 Pt1 I1 93.5(3) . . ?
P1 Pt1 I1 97.29(9) . . ?
Pt3 Pt1 I1 77.83(3) . . ?
Pt2 Pt1 I1 114.14(3) . . ?
C2 Pt2 P2 100.3(4) . . ?
C2 Pt2 Pt3 95.3(3) . . ?
P2 Pt2 Pt3 151.31(9) . . ?
C2 Pt2 Pt1 47.9(4) . . ?
P2 Pt2 Pt1 145.24(9) . . ?
Pt3 Pt2 Pt1 59.854(17) . . ?
C2 Pt2 I2 150.8(4) . . ?
P2 Pt2 I2 108.92(9) . . ?
Pt3 Pt2 I2 58.59(2) . . ?
Pt1 Pt2 I2 103.60(3) . . ?
C1 Pt3 P3 98.7(4) . . ?
C1 Pt3 I2 155.3(4) . . ?
P3 Pt3 I2 105.09(9) . . ?
C1 Pt3 Pt2 94.9(4) . . ?
P3 Pt3 Pt2 148.08(8) . . ?
I2 Pt3 Pt2 61.14(2) . . ?
C1 Pt3 Pt1 52.5(4) . . ?
P3 Pt3 Pt1 147.27(8) . . ?
I2 Pt3 Pt1 105.88(3) . . ?
Pt2 Pt3 Pt1 60.349(17) . . ?
Pt3 I2 Pt2 60.27(2) . . ?
C15 P1 C3 104.1(6) . . ?
C15 P1 C9 104.0(6) . . ?
C3 P1 C9 113.2(6) . . ?
C15 P1 Pt1 112.2(4) . . ?
C3 P1 Pt1 110.5(4) . . ?
C9 P1 Pt1 112.4(4) . . ?
C21 P2 C33 110.7(6) . . ?
C21 P2 C27 105.0(6) . . ?
C33 P2 C27 104.9(5) . . ?
C21 P2 Pt2 112.1(4) . . ?
C33 P2 Pt2 109.8(4) . . ?
C27 P2 Pt2 113.9(4) . . ?
C39 P3 C45 105.0(6) . . ?
C39 P3 C51 103.4(6) . . ?
C45 P3 C51 111.7(6) . . ?
C39 P3 Pt3 113.4(4) . . ?
C45 P3 Pt3 112.3(4) . . ?
C51 P3 Pt3 110.6(4) . . ?
O1 C1 Pt3 154.7(10) . . ?
O1 C1 Pt1 121.2(9) . . ?
Pt3 C1 Pt1 83.6(5) . . ?
O2 C2 Pt2 138.9(10) . . ?
O2 C2 Pt1 134.7(10) . . ?
Pt2 C2 Pt1 86.4(5) . . ?
C4 C3 C8 109.0(11) . . ?
C4 C3 P1 112.6(9) . . ?
C8 C3 P1 117.3(9) . . ?
C4 C3 H3 105.7 . . ?
C8 C3 H3 105.7 . . ?
P1 C3 H3 105.7 . . ?
C5 C4 C3 112.0(12) . . ?
C5 C4 H4A 109.2 . . ?
C3 C4 H4A 109.2 . . ?
C5 C4 H4B 109.2 . . ?
C3 C4 H4B 109.2 . . ?
H4A C4 H4B 107.9 . . ?
C4 C5 C6 112.7(13) . . ?
C4 C5 H5A 109.1 . . ?
C6 C5 H5A 109.1 . . ?
C4 C5 H5B 109.1 . . ?
C6 C5 H5B 109.1 . . ?
H5A C5 H5B 107.8 . . ?
C7 C6 C5 110.1(12) . . ?
C7 C6 H6A 109.6 . . ?
C5 C6 H6A 109.6 . . ?
C7 C6 H6B 109.6 . . ?
C5 C6 H6B 109.6 . . ?
H6A C6 H6B 108.1 . . ?
C8 C7 C6 112.8(13) . . ?
C8 C7 H7A 109.0 . . ?
C6 C7 H7A 109.0 . . ?
C8 C7 H7B 109.0 . . ?
C6 C7 H7B 109.0 . . ?
H7A C7 H7B 107.8 . . ?
C7 C8 C3 109.4(11) . . ?
C7 C8 H8A 109.8 . . ?
C3 C8 H8A 109.8 . . ?
C7 C8 H8B 109.8 . . ?
C3 C8 H8B 109.8 . . ?
H8A C8 H8B 108.2 . . ?
C10 C9 C14 110.2(11) . . ?
C10 C9 P1 115.6(10) . . ?
C14 C9 P1 113.7(9) . . ?
C10 C9 H9 105.4 . . ?
C14 C9 H9 105.4 . . ?
P1 C9 H9 105.4 . . ?
C11 C10 C9 109.6(13) . . ?
C11 C10 H10A 109.7 . . ?
C9 C10 H10A 109.7 . . ?
C11 C10 H10B 109.7 . . ?
C9 C10 H10B 109.7 . . ?
H10A C10 H10B 108.2 . . ?
C12 C11 C10 111.4(13) . . ?
C12 C11 H11A 109.3 . . ?
C10 C11 H11A 109.3 . . ?
C12 C11 H11B 109.3 . . ?
C10 C11 H11B 109.3 . . ?
H11A C11 H11B 108.0 . . ?
C11 C12 C13 110.8(13) . . ?
C11 C12 H12A 109.5 . . ?
C13 C12 H12A 109.5 . . ?
C11 C12 H12B 109.5 . . ?
C13 C12 H12B 109.5 . . ?
H12A C12 H12B 108.1 . . ?
C14 C13 C12 111.5(13) . . ?
C14 C13 H13A 109.3 . . ?
C12 C13 H13A 109.3 . . ?
C14 C13 H13B 109.3 . . ?
C12 C13 H13B 109.3 . . ?
H13A C13 H13B 108.0 . . ?
C13 C14 C9 110.0(11) . . ?
C13 C14 H14A 109.7 . . ?
C9 C14 H14A 109.7 . . ?
C13 C14 H14B 109.7 . . ?
C9 C14 H14B 109.7 . . ?
H14A C14 H14B 108.2 . . ?
C16 C15 C20 108.7(11) . . ?
C16 C15 P1 110.8(9) . . ?
C20 C15 P1 112.7(9) . . ?
C16 C15 H15 108.2 . . ?
C20 C15 H15 108.2 . . ?
P1 C15 H15 108.2 . . ?
C15 C16 C17 110.8(12) . . ?
C15 C16 H16A 109.5 . . ?
C17 C16 H16A 109.5 . . ?
C15 C16 H16B 109.5 . . ?
C17 C16 H16B 109.5 . . ?
H16A C16 H16B 108.1 . . ?
C18 C17 C16 113.3(13) . . ?
C18 C17 H17A 108.9 . . ?
C16 C17 H17A 108.9 . . ?
C18 C17 H17B 108.9 . . ?
C16 C17 H17B 108.9 . . ?
H17A C17 H17B 107.7 . . ?
C17 C18 C19 110.8(15) . . ?
C17 C18 H18A 109.5 . . ?
C19 C18 H18A 109.5 . . ?
C17 C18 H18B 109.5 . . ?
C19 C18 H18B 109.5 . . ?
H18A C18 H18B 108.1 . . ?
C18 C19 C20 112.9(15) . . ?
C18 C19 H19A 109.0 . . ?
C20 C19 H19A 109.0 . . ?
C18 C19 H19B 109.0 . . ?
C20 C19 H19B 109.0 . . ?
H19A C19 H19B 107.8 . . ?
C19 C20 C15 109.2(13) . . ?
C19 C20 H20A 109.8 . . ?
C15 C20 H20A 109.8 . . ?
C19 C20 H20B 109.8 . . ?
C15 C20 H20B 109.8 . . ?
H20A C20 H20B 108.3 . . ?
C22 C21 C26 108.5(11) . . ?
C22 C21 P2 114.8(9) . . ?
C26 C21 P2 121.0(9) . . ?
C22 C21 H21 103.4 . . ?
C26 C21 H21 103.4 . . ?
P2 C21 H21 103.4 . . ?
C21 C22 C23 111.2(11) . . ?
C21 C22 H22A 109.4 . . ?
C23 C22 H22A 109.4 . . ?
C21 C22 H22B 109.4 . . ?
C23 C22 H22B 109.4 . . ?
H22A C22 H22B 108.0 . . ?
C24 C23 C22 112.3(13) . . ?
C24 C23 H23A 109.1 . . ?
C22 C23 H23A 109.1 . . ?
C24 C23 H23B 109.1 . . ?
C22 C23 H23B 109.1 . . ?
H23A C23 H23B 107.9 . . ?
C23 C24 C25 110.9(15) . . ?
C23 C24 H24A 109.5 . . ?
C25 C24 H24A 109.5 . . ?
C23 C24 H24B 109.5 . . ?
C25 C24 H24B 109.5 . . ?
H24A C24 H24B 108.1 . . ?
C26 C25 C24 111.6(14) . . ?
C26 C25 H25A 109.3 . . ?
C24 C25 H25A 109.3 . . ?
C26 C25 H25B 109.3 . . ?
C24 C25 H25B 109.3 . . ?
H25A C25 H25B 108.0 . . ?
C25 C26 C21 112.6(12) . . ?
C25 C26 H26A 109.1 . . ?
C21 C26 H26A 109.1 . . ?
C25 C26 H26B 109.1 . . ?
C21 C26 H26B 109.1 . . ?
H26A C26 H26B 107.8 . . ?
C32 C27 C28 112.6(12) . . ?
C32 C27 P2 111.4(9) . . ?
C28 C27 P2 110.0(9) . . ?
C32 C27 H27 107.5 . . ?
C28 C27 H27 107.5 . . ?
P2 C27 H27 107.5 . . ?
C29 C28 C27 110.1(11) . . ?
C29 C28 H28A 109.6 . . ?
C27 C28 H28A 109.6 . . ?
C29 C28 H28B 109.6 . . ?
C27 C28 H28B 109.6 . . ?
H28A C28 H28B 108.2 . . ?
C30 C29 C28 113.5(13) . . ?
C30 C29 H29A 108.9 . . ?
C28 C29 H29A 108.9 . . ?
C30 C29 H29B 108.9 . . ?
C28 C29 H29B 108.9 . . ?
H29A C29 H29B 107.7 . . ?
C31 C30 C29 109.7(14) . . ?
C31 C30 H30A 109.7 . . ?
C29 C30 H30A 109.7 . . ?
C31 C30 H30B 109.7 . . ?
C29 C30 H30B 109.7 . . ?
H30A C30 H30B 108.2 . . ?
C30 C31 C32 113.8(13) . . ?
C30 C31 H31A 108.8 . . ?
C32 C31 H31A 108.8 . . ?
C30 C31 H31B 108.8 . . ?
C32 C31 H31B 108.8 . . ?
H31A C31 H31B 107.7 . . ?
C27 C32 C31 109.9(12) . . ?
C27 C32 H32A 109.7 . . ?
C31 C32 H32A 109.7 . . ?
C27 C32 H32B 109.7 . . ?
C31 C32 H32B 109.7 . . ?
H32A C32 H32B 108.2 . . ?
C34 C33 C38 107.0(10) . . ?
C34 C33 P2 116.3(8) . . ?
C38 C33 P2 114.1(8) . . ?
C34 C33 H33 106.3 . . ?
C38 C33 H33 106.3 . . ?
P2 C33 H33 106.3 . . ?
C35 C34 C33 111.5(11) . . ?
C35 C34 H34A 109.3 . . ?
C33 C34 H34A 109.3 . . ?
C35 C34 H34B 109.3 . . ?
C33 C34 H34B 109.3 . . ?
H34A C34 H34B 108.0 . . ?
C36 C35 C34 111.1(12) . . ?
C36 C35 H35A 109.4 . . ?
C34 C35 H35A 109.4 . . ?
C36 C35 H35B 109.4 . . ?
C34 C35 H35B 109.4 . . ?
H35A C35 H35B 108.0 . . ?
C35 C36 C37 110.3(12) . . ?
C35 C36 H36A 109.6 . . ?
C37 C36 H36A 109.6 . . ?
C35 C36 H36B 109.6 . . ?
C37 C36 H36B 109.6 . . ?
H36A C36 H36B 108.1 . . ?
C38 C37 C36 111.3(11) . . ?
C38 C37 H37A 109.4 . . ?
C36 C37 H37A 109.4 . . ?
C38 C37 H37B 109.4 . . ?
C36 C37 H37B 109.4 . . ?
H37A C37 H37B 108.0 . . ?
C37 C38 C33 109.7(11) . . ?
C37 C38 H38A 109.7 . . ?
C33 C38 H38A 109.7 . . ?
C37 C38 H38B 109.7 . . ?
C33 C38 H38B 109.7 . . ?
H38A C38 H38B 108.2 . . ?
C40 C39 C44 110.1(11) . . ?
C40 C39 P3 110.9(9) . . ?
C44 C39 P3 112.6(9) . . ?
C40 C39 H39 107.7 . . ?
C44 C39 H39 107.7 . . ?
P3 C39 H39 107.7 . . ?
C39 C40 C41 110.8(11) . . ?
C39 C40 H40A 109.5 . . ?
C41 C40 H40A 109.5 . . ?
C39 C40 H40B 109.5 . . ?
C41 C40 H40B 109.5 . . ?
H40A C40 H40B 108.1 . . ?
C42 C41 C40 110.1(13) . . ?
C42 C41 H41A 109.6 . . ?
C40 C41 H41A 109.6 . . ?
C42 C41 H41B 109.6 . . ?
C40 C41 H41B 109.6 . . ?
H41A C41 H41B 108.1 . . ?
C43 C42 C41 112.3(13) . . ?
C43 C42 H42A 109.1 . . ?
C41 C42 H42A 109.1 . . ?
C43 C42 H42B 109.1 . . ?
C41 C42 H42B 109.1 . . ?
H42A C42 H42B 107.9 . . ?
C42 C43 C44 112.1(12) . . ?
C42 C43 H43A 109.2 . . ?
C44 C43 H43A 109.2 . . ?
C42 C43 H43B 109.2 . . ?
C44 C43 H43B 109.2 . . ?
H43A C43 H43B 107.9 . . ?
C43 C44 C39 110.6(12) . . ?
C43 C44 H44A 109.5 . . ?
C39 C44 H44A 109.5 . . ?
C43 C44 H44B 109.5 . . ?
C39 C44 H44B 109.5 . . ?
H44A C44 H44B 108.1 . . ?
C46 C45 C50 111.0(11) . . ?
C46 C45 P3 115.6(10) . . ?
C50 C45 P3 113.6(9) . . ?
C46 C45 H45 105.2 . . ?
C50 C45 H45 105.2 . . ?
P3 C45 H45 105.2 . . ?
C45 C46 C47 110.4(13) . . ?
C45 C46 H46A 109.6 . . ?
C47 C46 H46A 109.6 . . ?
C45 C46 H46B 109.6 . . ?
C47 C46 H46B 109.6 . . ?
H46A C46 H46B 108.1 . . ?
C48 C47 C46 111.9(14) . . ?
C48 C47 H47A 109.2 . . ?
C46 C47 H47A 109.2 . . ?
C48 C47 H47B 109.2 . . ?
C46 C47 H47B 109.2 . . ?
H47A C47 H47B 107.9 . . ?
C47 C48 C49 112.7(13) . . ?
C47 C48 H48A 109.0 . . ?
C49 C48 H48A 109.0 . . ?
C47 C48 H48B 109.0 . . ?
C49 C48 H48B 109.0 . . ?
H48A C48 H48B 107.8 . . ?
C48 C49 C50 111.1(12) . . ?
C48 C49 H49A 109.4 . . ?
C50 C49 H49A 109.4 . . ?
C48 C49 H49B 109.4 . . ?
C50 C49 H49B 109.4 . . ?
H49A C49 H49B 108.0 . . ?
C45 C50 C49 110.8(11) . . ?
C45 C50 H50A 109.5 . . ?
C49 C50 H50A 109.5 . . ?
C45 C50 H50B 109.5 . . ?
C49 C50 H50B 109.5 . . ?
H50A C50 H50B 108.1 . . ?
C52 C51 C56 110.0(11) . . ?
C52 C51 P3 119.7(9) . . ?
C56 C51 P3 112.3(9) . . ?
C52 C51 H51 104.4 . . ?
C56 C51 H51 104.4 . . ?
P3 C51 H51 104.4 . . ?
C51 C52 C53 111.6(12) . . ?
C51 C52 H52A 109.3 . . ?
C53 C52 H52A 109.3 . . ?
C51 C52 H52B 109.3 . . ?
C53 C52 H52B 109.3 . . ?
H52A C52 H52B 108.0 . . ?
C54 C53 C52 110.2(13) . . ?
C54 C53 H53A 109.6 . . ?
C52 C53 H53A 109.6 . . ?
C54 C53 H53B 109.6 . . ?
C52 C53 H53B 109.6 . . ?
H53A C53 H53B 108.1 . . ?
C55 C54 C53 111.3(12) . . ?
C55 C54 H54A 109.4 . . ?
C53 C54 H54A 109.4 . . ?
C55 C54 H54B 109.4 . . ?
C53 C54 H54B 109.4 . . ?
H54A C54 H54B 108.0 . . ?
C54 C55 C56 111.5(12) . . ?
C54 C55 H55A 109.3 . . ?
C56 C55 H55A 109.3 . . ?
C54 C55 H55B 109.3 . . ?
C56 C55 H55B 109.3 . . ?
H55A C55 H55B 108.0 . . ?
C55 C56 C51 109.8(12) . . ?
C55 C56 H56A 109.7 . . ?
C51 C56 H56A 109.7 . . ?
C55 C56 H56B 109.7 . . ?
C51 C56 H56B 109.7 . . ?
H56A C56 H56B 108.2 . . ?
C62 C57 C58 118.5(15) . . ?
C62 C57 C63 117.9(14) . . ?
C58 C57 C63 123.5(14) . . ?
C57 C58 C59 122.1(14) . . ?
C57 C58 H58 119.0 . . ?
C59 C58 H58 119.0 . . ?
C60 C59 C58 118.5(15) . . ?
C60 C59 H59 120.8 . . ?
C58 C59 H59 120.8 . . ?
C61 C60 C59 120.8(16) . . ?
C61 C60 H60 119.6 . . ?
C59 C60 H60 119.6 . . ?
C60 C61 C62 119.6(16) . . ?
C60 C61 H61 120.2 . . ?
C62 C61 H61 120.2 . . ?
C57 C62 C61 120.5(15) . . ?
C57 C62 H62 119.7 . . ?
C61 C62 H62 119.7 . . ?
C57 C63 H63A 109.5 . . ?
C57 C63 H63B 109.5 . . ?
H63A C63 H63B 109.5 . . ?
C57 C63 H63C 109.5 . . ?
H63A C63 H63C 109.5 . . ?
H63B C63 H63C 109.5 . . ?

loop_
_geom_bond_atom_site_label_1
_geom_bond_atom_site_label_2
_geom_bond_distance
_geom_bond_site_symmetry_2
_geom_bond_publ_flag
Pt1 C2 2.034(13) . ?
Pt1 C1 2.174(12) . ?
Pt1 P1 2.328(3) . ?
Pt1 Pt3 2.7231(7) . ?
Pt1 Pt2 2.7366(6) . ?
Pt1 I1 2.7524(11) . ?
Pt2 C2 1.963(12) . ?
Pt2 P2 2.258(3) . ?
Pt2 Pt3 2.7215(6) . ?
Pt2 I2 2.7448(10) . ?
Pt3 C1 1.898(12) . ?
Pt3 P3 2.309(3) . ?
Pt3 I2 2.6748(10) . ?
P1 C15 1.827(13) . ?
P1 C3 1.840(13) . ?
P1 C9 1.867(14) . ?
P2 C21 1.810(13) . ?
P2 C33 1.832(12) . ?
P2 C27 1.867(13) . ?
P3 C39 1.838(14) . ?
P3 C45 1.850(14) . ?
P3 C51 1.850(12) . ?
O1 C1 1.177(15) . ?
O2 C2 1.168(15) . ?
C3 C4 1.541(18) . ?
C3 C8 1.545(18) . ?
C3 H3 1.0000 . ?
C4 C5 1.50(2) . ?
C4 H4A 0.9900 . ?
C4 H4B 0.9900 . ?
C5 C6 1.55(2) . ?
C5 H5A 0.9900 . ?
C5 H5B 0.9900 . ?
C6 C7 1.544(19) . ?
C6 H6A 0.9900 . ?
C6 H6B 0.9900 . ?
C7 C8 1.53(2) . ?
C7 H7A 0.9900 . ?
C7 H7B 0.9900 . ?
C8 H8A 0.9900 . ?
C8 H8B 0.9900 . ?
C9 C10 1.522(19) . ?
C9 C14 1.535(19) . ?
C9 H9 1.0000 . ?
C10 C11 1.52(2) . ?
C10 H10A 0.9900 . ?
C10 H10B 0.9900 . ?
C11 C12 1.50(2) . ?
C11 H11A 0.9900 . ?
C11 H11B 0.9900 . ?
C12 C13 1.508(19) . ?
C12 H12A 0.9900 . ?
C12 H12B 0.9900 . ?
C13 C14 1.50(2) . ?
C13 H13A 0.9900 . ?
C13 H13B 0.9900 . ?
C14 H14A 0.9900 . ?
C14 H14B 0.9900 . ?
C15 C16 1.524(18) . ?
C15 C20 1.59(2) . ?
C15 H15 1.0000 . ?
C16 C17 1.56(2) . ?
C16 H16A 0.9900 . ?
C16 H16B 0.9900 . ?
C17 C18 1.49(2) . ?
C17 H17A 0.9900 . ?
C17 H17B 0.9900 . ?
C18 C19 1.50(2) . ?
C18 H18A 0.9900 . ?
C18 H18B 0.9900 . ?
C19 C20 1.53(2) . ?
C19 H19A 0.9900 . ?
C19 H19B 0.9900 . ?
C20 H20A 0.9900 . ?
C20 H20B 0.9900 . ?
C21 C22 1.523(18) . ?
C21 C26 1.569(18) . ?
C21 H21 1.0000 . ?
C22 C23 1.55(2) . ?
C22 H22A 0.9900 . ?
C22 H22B 0.9900 . ?
C23 C24 1.50(2) . ?
C23 H23A 0.9900 . ?
C23 H23B 0.9900 . ?
C24 C25 1.52(2) . ?
C24 H24A 0.9900 . ?
C24 H24B 0.9900 . ?
C25 C26 1.46(2) . ?
C25 H25A 0.9900 . ?
C25 H25B 0.9900 . ?
C26 H26A 0.9900 . ?
C26 H26B 0.9900 . ?
C27 C32 1.50(2) . ?
C27 C28 1.532(17) . ?
C27 H27 1.0000 . ?
C28 C29 1.53(2) . ?
C28 H28A 0.9900 . ?
C28 H28B 0.9900 . ?
C29 C30 1.53(2) . ?
C29 H29A 0.9900 . ?
C29 H29B 0.9900 . ?
C30 C31 1.49(2) . ?
C30 H30A 0.9900 . ?
C30 H30B 0.9900 . ?
C31 C32 1.54(2) . ?
C31 H31A 0.9900 . ?
C31 H31B 0.9900 . ?
C32 H32A 0.9900 . ?
C32 H32B 0.9900 . ?
C33 C34 1.548(17) . ?
C33 C38 1.555(17) . ?
C33 H33 1.0000 . ?
C34 C35 1.539(18) . ?
C34 H34A 0.9900 . ?
C34 H34B 0.9900 . ?
C35 C36 1.53(2) . ?
C35 H35A 0.9900 . ?
C35 H35B 0.9900 . ?
C36 C37 1.553(19) . ?
C36 H36A 0.9900 . ?
C36 H36B 0.9900 . ?
C37 C38 1.532(17) . ?
C37 H37A 0.9900 . ?
C37 H37B 0.9900 . ?
C38 H38A 0.9900 . ?
C38 H38B 0.9900 . ?
C39 C40 1.534(19) . ?
C39 C44 1.554(18) . ?
C39 H39 1.0000 . ?
C40 C41 1.56(2) . ?
C40 H40A 0.9900 . ?
C40 H40B 0.9900 . ?
C41 C42 1.51(2) . ?
C41 H41A 0.9900 . ?
C41 H41B 0.9900 . ?
C42 C43 1.51(2) . ?
C42 H42A 0.9900 . ?
C42 H42B 0.9900 . ?
C43 C44 1.54(2) . ?
C43 H43A 0.9900 . ?
C43 H43B 0.9900 . ?
C44 H44A 0.9900 . ?
C44 H44B 0.9900 . ?
C45 C46 1.505(18) . ?
C45 C50 1.516(18) . ?
C45 H45 1.0000 . ?
C46 C47 1.53(2) . ?
C46 H46A 0.9900 . ?
C46 H46B 0.9900 . ?
C47 C48 1.51(2) . ?
C47 H47A 0.9900 . ?
C47 H47B 0.9900 . ?
C48 C49 1.520(19) . ?
C48 H48A 0.9900 . ?
C48 H48B 0.9900 . ?
C49 C50 1.569(19) . ?
C49 H49A 0.9900 . ?
C49 H49B 0.9900 . ?
C50 H50A 0.9900 . ?
C50 H50B 0.9900 . ?
C51 C52 1.515(19) . ?
C51 C56 1.538(18) . ?
C51 H51 1.0000 . ?
C52 C53 1.54(2) . ?
C52 H52A 0.9900 . ?
C52 H52B 0.9900 . ?
C53 C54 1.53(2) . ?
C53 H53A 0.9900 . ?
C53 H53B 0.9900 . ?
C54 C55 1.520(19) . ?
C54 H54A 0.9900 . ?
C54 H54B 0.9900 . ?
C55 C56 1.536(19) . ?
C55 H55A 0.9900 . ?
C55 H55B 0.9900 . ?
C56 H56A 0.9900 . ?
C56 H56B 0.9900 . ?
C57 C62 1.35(2) . ?
C57 C58 1.38(2) . ?
C57 C63 1.53(2) . ?
C58 C59 1.39(2) . ?
C58 H58 0.9500 . ?
C59 C60 1.38(2) . ?
C59 H59 0.9500 . ?
C60 C61 1.35(2) . ?
C60 H60 0.9500 . ?
C61 C62 1.42(2) . ?
C61 H61 0.9500 . ?
C62 H62 0.9500 . ?
C63 H63A 0.9800 . ?
C63 H63B 0.9800 . ?
C63 H63C 0.9800 . ?

loop_
_geom_torsion_atom_site_label_1
_geom_torsion_atom_site_label_2
_geom_torsion_atom_site_label_3
_geom_torsion_atom_site_label_4
_geom_torsion
_geom_torsion_site_symmetry_1
_geom_torsion_site_symmetry_2
_geom_torsion_site_symmetry_3
_geom_torsion_site_symmetry_4
_geom_torsion_publ_flag
C1 Pt1 Pt2 C2 -97.0(6) . . . . ?
P1 Pt1 Pt2 C2 31.4(5) . . . . ?
Pt3 Pt1 Pt2 C2 -132.0(5) . . . . ?
I1 Pt1 Pt2 C2 169.9(5) . . . . ?
C2 Pt1 Pt2 P2 -28.5(5) . . . . ?
C1 Pt1 Pt2 P2 -125.5(4) . . . . ?
P1 Pt1 Pt2 P2 2.9(2) . . . . ?
Pt3 Pt1 Pt2 P2 -160.47(16) . . . . ?
I1 Pt1 Pt2 P2 141.40(16) . . . . ?
C2 Pt1 Pt2 Pt3 132.0(5) . . . . ?
C1 Pt1 Pt2 Pt3 35.0(3) . . . . ?
P1 Pt1 Pt2 Pt3 163.40(14) . . . . ?
I1 Pt1 Pt2 Pt3 -58.13(3) . . . . ?
C2 Pt1 Pt2 I2 172.5(5) . . . . ?
C1 Pt1 Pt2 I2 75.5(3) . . . . ?
P1 Pt1 Pt2 I2 -156.11(14) . . . . ?
Pt3 Pt1 Pt2 I2 40.49(3) . . . . ?
I1 Pt1 Pt2 I2 -17.64(4) . . . . ?
C2 Pt2 Pt3 C1 -7.6(5) . . . . ?
P2 Pt2 Pt3 C1 115.4(4) . . . . ?
Pt1 Pt2 Pt3 C1 -41.2(4) . . . . ?
I2 Pt2 Pt3 C1 -173.6(4) . . . . ?
C2 Pt2 Pt3 P3 -122.9(4) . . . . ?
P2 Pt2 Pt3 P3 0.1(3) . . . . ?
Pt1 Pt2 Pt3 P3 -156.49(18) . . . . ?
I2 Pt2 Pt3 P3 71.19(17) . . . . ?
C2 Pt2 Pt3 I2 166.0(4) . . . . ?
P2 Pt2 Pt3 I2 -71.08(19) . . . . ?
Pt1 Pt2 Pt3 I2 132.32(3) . . . . ?
C2 Pt2 Pt3 Pt1 33.6(4) . . . . ?
P2 Pt2 Pt3 Pt1 156.60(19) . . . . ?
I2 Pt2 Pt3 Pt1 -132.32(3) . . . . ?
C2 Pt1 Pt3 C1 91.9(6) . . . . ?
P1 Pt1 Pt3 C1 -28.2(5) . . . . ?
Pt2 Pt1 Pt3 C1 124.1(5) . . . . ?
I1 Pt1 Pt3 C1 -108.3(5) . . . . ?
C2 Pt1 Pt3 P3 124.8(4) . . . . ?
C1 Pt1 Pt3 P3 32.9(5) . . . . ?
P1 Pt1 Pt3 P3 4.7(3) . . . . ?
Pt2 Pt1 Pt3 P3 157.04(17) . . . . ?
I1 Pt1 Pt3 P3 -75.41(17) . . . . ?
C2 Pt1 Pt3 I2 -74.5(4) . . . . ?
C1 Pt1 Pt3 I2 -166.5(5) . . . . ?
P1 Pt1 Pt3 I2 165.3(2) . . . . ?
Pt2 Pt1 Pt3 I2 -42.32(3) . . . . ?
I1 Pt1 Pt3 I2 85.23(3) . . . . ?
C2 Pt1 Pt3 Pt2 -32.2(4) . . . . ?
C1 Pt1 Pt3 Pt2 -124.1(5) . . . . ?
P1 Pt1 Pt3 Pt2 -152.3(2) . . . . ?
I1 Pt1 Pt3 Pt2 127.55(3) . . . . ?
C1 Pt3 I2 Pt2 15.5(9) . . . . ?
P3 Pt3 I2 Pt2 -148.77(9) . . . . ?
Pt1 Pt3 I2 Pt2 41.92(2) . . . . ?
C2 Pt2 I2 Pt3 -29.6(8) . . . . ?
P2 Pt2 I2 Pt3 151.31(9) . . . . ?
Pt1 Pt2 I2 Pt3 -41.14(2) . . . . ?
C2 Pt1 P1 C15 80.6(6) . . . . ?
C1 Pt1 P1 C15 178.7(6) . . . . ?
Pt3 Pt1 P1 C15 -160.1(4) . . . . ?
Pt2 Pt1 P1 C15 58.4(5) . . . . ?
I1 Pt1 P1 C15 -84.0(5) . . . . ?
C2 Pt1 P1 C3 -163.6(6) . . . . ?
C1 Pt1 P1 C3 -65.5(6) . . . . ?
Pt3 Pt1 P1 C3 -44.3(6) . . . . ?
Pt2 Pt1 P1 C3 174.2(5) . . . . ?
I1 Pt1 P1 C3 31.8(5) . . . . ?
C2 Pt1 P1 C9 -36.2(6) . . . . ?
C1 Pt1 P1 C9 62.0(6) . . . . ?
Pt3 Pt1 P1 C9 83.1(5) . . . . ?
Pt2 Pt1 P1 C9 -58.3(5) . . . . ?
I1 Pt1 P1 C9 159.3(4) . . . . ?
C2 Pt2 P2 C21 29.1(6) . . . . ?
Pt3 Pt2 P2 C21 -92.8(5) . . . . ?
Pt1 Pt2 P2 C21 50.2(5) . . . . ?
I2 Pt2 P2 C21 -151.4(4) . . . . ?
C2 Pt2 P2 C33 152.7(6) . . . . ?
Pt3 Pt2 P2 C33 30.8(5) . . . . ?
Pt1 Pt2 P2 C33 173.8(4) . . . . ?
I2 Pt2 P2 C33 -27.8(5) . . . . ?
C2 Pt2 P2 C27 -90.0(6) . . . . ?
Pt3 Pt2 P2 C27 148.1(4) . . . . ?
Pt1 Pt2 P2 C27 -68.9(5) . . . . ?
I2 Pt2 P2 C27 89.6(4) . . . . ?
C1 Pt3 P3 C39 -100.4(6) . . . . ?
I2 Pt3 P3 C39 73.0(5) . . . . ?
Pt2 Pt3 P3 C39 13.8(5) . . . . ?
Pt1 Pt3 P3 C39 -126.3(5) . . . . ?
C1 Pt3 P3 C45 140.8(6) . . . . ?
I2 Pt3 P3 C45 -45.8(5) . . . . ?
Pt2 Pt3 P3 C45 -105.0(5) . . . . ?
Pt1 Pt3 P3 C45 114.9(5) . . . . ?
C1 Pt3 P3 C51 15.3(6) . . . . ?
I2 Pt3 P3 C51 -171.3(5) . . . . ?
Pt2 Pt3 P3 C51 129.5(5) . . . . ?
Pt1 Pt3 P3 C51 -10.6(5) . . . . ?
P3 Pt3 C1 O1 8(3) . . . . ?
I2 Pt3 C1 O1 -157(2) . . . . ?
Pt2 Pt3 C1 O1 -143(3) . . . . ?
Pt1 Pt3 C1 O1 170(3) . . . . ?
P3 Pt3 C1 Pt1 -162.7(2) . . . . ?
I2 Pt3 C1 Pt1 32.6(11) . . . . ?
Pt2 Pt3 C1 Pt1 46.2(3) . . . . ?
C2 Pt1 C1 O1 93.6(12) . . . . ?
P1 Pt1 C1 O1 -7.2(12) . . . . ?
Pt3 Pt1 C1 O1 -175.3(14) . . . . ?
Pt2 Pt1 C1 O1 139.0(11) . . . . ?
I1 Pt1 C1 O1 -106.9(11) . . . . ?
C2 Pt1 C1 Pt3 -91.1(5) . . . . ?
P1 Pt1 C1 Pt3 168.1(2) . . . . ?
Pt2 Pt1 C1 Pt3 -45.7(3) . . . . ?
I1 Pt1 C1 Pt3 68.4(3) . . . . ?
P2 Pt2 C2 O2 -13.3(16) . . . . ?
Pt3 Pt2 C2 O2 142.5(15) . . . . ?
Pt1 Pt2 C2 O2 -177.3(18) . . . . ?
I2 Pt2 C2 O2 167.6(10) . . . . ?
P2 Pt2 C2 Pt1 164.0(3) . . . . ?
Pt3 Pt2 C2 Pt1 -40.2(4) . . . . ?
I2 Pt2 C2 Pt1 -15.1(10) . . . . ?
C1 Pt1 C2 O2 -98.5(14) . . . . ?
P1 Pt1 C2 O2 17.3(14) . . . . ?
Pt3 Pt1 C2 O2 -142.4(13) . . . . ?
Pt2 Pt1 C2 O2 177.5(17) . . . . ?
I1 Pt1 C2 O2 151.9(9) . . . . ?
C1 Pt1 C2 Pt2 84.0(5) . . . . ?
P1 Pt1 C2 Pt2 -160.2(3) . . . . ?
Pt3 Pt1 C2 Pt2 40.1(4) . . . . ?
I1 Pt1 C2 Pt2 -25.6(12) . . . . ?
C15 P1 C3 C4 178.9(9) . . . . ?
C9 P1 C3 C4 -68.8(11) . . . . ?
Pt1 P1 C3 C4 58.2(10) . . . . ?
C15 P1 C3 C8 -53.4(12) . . . . ?
C9 P1 C3 C8 58.9(12) . . . . ?
Pt1 P1 C3 C8 -174.1(9) . . . . ?
C8 C3 C4 C5 58.9(16) . . . . ?
P1 C3 C4 C5 -169.2(10) . . . . ?
C3 C4 C5 C6 -55.5(18) . . . . ?
C4 C5 C6 C7 51.2(19) . . . . ?
C5 C6 C7 C8 -52.9(18) . . . . ?
C6 C7 C8 C3 57.8(16) . . . . ?
C4 C3 C8 C7 -59.0(16) . . . . ?
P1 C3 C8 C7 171.7(10) . . . . ?
C15 P1 C9 C10 65.7(11) . . . . ?
C3 P1 C9 C10 -46.6(12) . . . . ?
Pt1 P1 C9 C10 -172.7(9) . . . . ?
C15 P1 C9 C14 -165.2(9) . . . . ?
C3 P1 C9 C14 82.4(10) . . . . ?
Pt1 P1 C9 C14 -43.6(10) . . . . ?
C14 C9 C10 C11 57.5(15) . . . . ?
P1 C9 C10 C11 -171.8(10) . . . . ?
C9 C10 C11 C12 -57.2(17) . . . . ?
C10 C11 C12 C13 56.4(17) . . . . ?
C11 C12 C13 C14 -56.6(17) . . . . ?
C12 C13 C14 C9 57.1(15) . . . . ?
C10 C9 C14 C13 -57.9(15) . . . . ?
P1 C9 C14 C13 170.4(9) . . . . ?
C3 P1 C15 C16 -169.7(10) . . . . ?
C9 P1 C15 C16 71.5(11) . . . . ?
Pt1 P1 C15 C16 -50.1(11) . . . . ?
C3 P1 C15 C20 -47.8(11) . . . . ?
C9 P1 C15 C20 -166.5(9) . . . . ?
Pt1 P1 C15 C20 71.8(10) . . . . ?
C20 C15 C16 C17 55.8(15) . . . . ?
P1 C15 C16 C17 -179.9(10) . . . . ?
C15 C16 C17 C18 -55.1(17) . . . . ?
C16 C17 C18 C19 53.3(18) . . . . ?
C17 C18 C19 C20 -56.2(19) . . . . ?
C18 C19 C20 C15 58.6(18) . . . . ?
C16 C15 C20 C19 -57.9(15) . . . . ?
P1 C15 C20 C19 179.0(10) . . . . ?
C33 P2 C21 C22 -65.2(10) . . . . ?
C27 P2 C21 C22 -177.9(9) . . . . ?
Pt2 P2 C21 C22 57.9(10) . . . . ?
C33 P2 C21 C26 68.0(12) . . . . ?
C27 P2 C21 C26 -44.7(12) . . . . ?
Pt2 P2 C21 C26 -168.9(9) . . . . ?
C26 C21 C22 C23 53.5(15) . . . . ?
P2 C21 C22 C23 -167.7(9) . . . . ?
C21 C22 C23 C24 -55.1(17) . . . . ?
C22 C23 C24 C25 54.3(18) . . . . ?
C23 C24 C25 C26 -56.1(19) . . . . ?
C24 C25 C26 C21 57.7(18) . . . . ?
C22 C21 C26 C25 -56.6(16) . . . . ?
P2 C21 C26 C25 167.7(11) . . . . ?
C21 P2 C27 C32 177.4(9) . . . . ?
C33 P2 C27 C32 60.6(11) . . . . ?
Pt2 P2 C27 C32 -59.6(10) . . . . ?
C21 P2 C27 C28 -57.1(10) . . . . ?
C33 P2 C27 C28 -173.9(9) . . . . ?
Pt2 P2 C27 C28 66.0(10) . . . . ?
C32 C27 C28 C29 -54.4(16) . . . . ?
P2 C27 C28 C29 -179.3(10) . . . . ?
C27 C28 C29 C30 53.4(17) . . . . ?
C28 C29 C30 C31 -53.5(17) . . . . ?
C29 C30 C31 C32 54.3(18) . . . . ?
C28 C27 C32 C31 54.8(15) . . . . ?
P2 C27 C32 C31 178.9(10) . . . . ?
C30 C31 C32 C27 -55.8(18) . . . . ?
C21 P2 C33 C34 -53.8(11) . . . . ?
C27 P2 C33 C34 59.0(11) . . . . ?
Pt2 P2 C33 C34 -178.2(9) . . . . ?
C21 P2 C33 C38 71.5(10) . . . . ?
C27 P2 C33 C38 -175.7(9) . . . . ?
Pt2 P2 C33 C38 -52.8(10) . . . . ?
C38 C33 C34 C35 60.6(14) . . . . ?
P2 C33 C34 C35 -170.6(9) . . . . ?
C33 C34 C35 C36 -57.8(16) . . . . ?
C34 C35 C36 C37 53.3(17) . . . . ?
C35 C36 C37 C38 -55.3(17) . . . . ?
C36 C37 C38 C33 60.2(15) . . . . ?
C34 C33 C38 C37 -61.4(14) . . . . ?
P2 C33 C38 C37 168.5(9) . . . . ?
C45 P3 C39 C40 177.7(9) . . . . ?
C51 P3 C39 C40 -65.1(10) . . . . ?
Pt3 P3 C39 C40 54.8(10) . . . . ?
C45 P3 C39 C44 53.8(10) . . . . ?
C51 P3 C39 C44 171.0(9) . . . . ?
Pt3 P3 C39 C44 -69.1(10) . . . . ?
C44 C39 C40 C41 -57.3(14) . . . . ?
P3 C39 C40 C41 177.3(10) . . . . ?
C39 C40 C41 C42 57.5(16) . . . . ?
C40 C41 C42 C43 -56.2(17) . . . . ?
C41 C42 C43 C44 55.4(17) . . . . ?
C42 C43 C44 C39 -54.3(15) . . . . ?
C40 C39 C44 C43 55.3(14) . . . . ?
P3 C39 C44 C43 179.7(9) . . . . ?
C39 P3 C45 C46 53.8(11) . . . . ?
C51 P3 C45 C46 -57.5(11) . . . . ?
Pt3 P3 C45 C46 177.5(8) . . . . ?
C39 P3 C45 C50 -176.2(9) . . . . ?
C51 P3 C45 C50 72.5(10) . . . . ?
Pt3 P3 C45 C50 -52.5(10) . . . . ?
C50 C45 C46 C47 59.1(16) . . . . ?
P3 C45 C46 C47 -169.7(11) . . . . ?
C45 C46 C47 C48 -56.6(18) . . . . ?
C46 C47 C48 C49 53.3(19) . . . . ?
C47 C48 C49 C50 -51.0(17) . . . . ?
C46 C45 C50 C49 -57.4(15) . . . . ?
P3 C45 C50 C49 170.4(9) . . . . ?
C48 C49 C50 C45 52.8(15) . . . . ?
C39 P3 C51 C52 -42.4(12) . . . . ?
C45 P3 C51 C52 70.0(12) . . . . ?
Pt3 P3 C51 C52 -164.1(10) . . . . ?
C39 P3 C51 C56 -173.7(9) . . . . ?
C45 P3 C51 C56 -61.3(10) . . . . ?
Pt3 P3 C51 C56 64.6(9) . . . . ?
C56 C51 C52 C53 -58.3(16) . . . . ?
P3 C51 C52 C53 169.5(10) . . . . ?
C51 C52 C53 C54 56.4(17) . . . . ?
C52 C53 C54 C55 -54.7(17) . . . . ?
C53 C54 C55 C56 56.2(17) . . . . ?
C54 C55 C56 C51 -57.3(16) . . . . ?
C52 C51 C56 C55 57.9(15) . . . . ?
P3 C51 C56 C55 -166.0(9) . . . . ?
C62 C57 C58 C59 1(2) . . . . ?
C63 C57 C58 C59 177.3(14) . . . . ?
C57 C58 C59 C60 0(2) . . . . ?
C58 C59 C60 C61 -2(2) . . . . ?
C59 C60 C61 C62 3(2) . . . . ?
C58 C57 C62 C61 0(2) . . . . ?
C63 C57 C62 C61 -176.7(14) . . . . ?
C60 C61 C62 C57 -2(2) . . . . ?
